data_7156815
loop_
_publ_author_name
'Kirschner, Sven'
'Bao, Song-Song'
'Fengel, Melina K.'
'Bolte, Michael'
'Lerner, Hans-Wolfram'
'Wagner, Matthias'

_publ_section_title
;
 Aryl-aryl coupling in a polycyclic aromatic hydrocarbon with embedded
 tetracoordinate boron centre.
;
_journal_issue 20
_journal_name_full 'Organic &amp; biomolecular chemistry'
_journal_page_first 5060
_journal_page_last 5065
_journal_paper_doi 10.1039/c9ob00618d
_journal_volume 17
_journal_year 2019
_chemical_formula_moiety 'C42 H34 B, C16 H32 Li O4'
_chemical_formula_sum 'C58 H66 B Li O4'
_chemical_formula_weight 844.85
_space_group_crystal_system triclinic
_space_group_IT_number 2
_space_group_name_Hall '-P 1'
_space_group_name_H-M_alt 'P -1'
_symmetry_space_group_name_Hall '-P 1'
_symmetry_space_group_name_H-M 'P -1'
_atom_sites_solution_hydrogens geom
_audit_creation_method SHELXL-2016/6
_audit_update_record
;
2019-03-15 deposited with the CCDC.    2019-04-29 downloaded from the CCDC.
;
_cell_angle_alpha 93.062(13)
_cell_angle_beta 91.927(13)
_cell_angle_gamma 96.748(12)
_cell_formula_units_Z 2
_cell_length_a 12.764(2)
_cell_length_b 12.784(2)
_cell_length_c 14.741(3)
_cell_measurement_reflns_used 12566
_cell_measurement_temperature 173(2)
_cell_measurement_theta_max 24.92
_cell_measurement_theta_min 3.21
_cell_volume 2383.4(7)
_computing_cell_refinement 'X-Area (Stoe & Cie, 2001)'
_computing_data_collection 'X-Area (Stoe & Cie, 2001)'
_computing_data_reduction 'X-Area (Stoe & Cie, 2001)'
_computing_molecular_graphics 'XP in SHELXTL-Plus (Sheldrick, 2008)'
_computing_publication_material SHELXL
_computing_structure_refinement 'SHELXL (Sheldrick, 2008)'
_computing_structure_solution 'SHELXS (Sheldrick, 2008)'
_diffrn_ambient_temperature 173(2)
_diffrn_measured_fraction_theta_full 0.998
_diffrn_measured_fraction_theta_max 0.974
_diffrn_measurement_device_type 'STOE IPDS II two-circle-diffractometer'
_diffrn_measurement_method \w
_diffrn_radiation_type MoK\a
_diffrn_radiation_wavelength 0.71073
_diffrn_reflns_av_R_equivalents 0.1108
_diffrn_reflns_av_unetI/netI 0.1504
_diffrn_reflns_Laue_measured_fraction_full 0.998
_diffrn_reflns_Laue_measured_fraction_max 0.974
_diffrn_reflns_limit_h_max 15
_diffrn_reflns_limit_h_min -15
_diffrn_reflns_limit_k_max 15
_diffrn_reflns_limit_k_min -14
_diffrn_reflns_limit_l_max 17
_diffrn_reflns_limit_l_min -17
_diffrn_reflns_number 23875
_diffrn_reflns_point_group_measured_fraction_full 0.998
_diffrn_reflns_point_group_measured_fraction_max 0.974
_diffrn_reflns_theta_full 25.000
_diffrn_reflns_theta_max 25.027
_diffrn_reflns_theta_min 3.259
_diffrn_source 'Genix 3D I\mS microfocus X-ray source'
_exptl_absorpt_coefficient_mu 0.071
_exptl_absorpt_correction_T_max 1.000
_exptl_absorpt_correction_T_min 0.545
_exptl_absorpt_correction_type multi-scan
_exptl_absorpt_process_details 'X-Area (Stoe & Cie, 2001)'
_exptl_crystal_colour yellow
_exptl_crystal_density_diffrn 1.177
_exptl_crystal_description needle
_exptl_crystal_F_000 908
_exptl_crystal_size_max 0.120
_exptl_crystal_size_mid 0.030
_exptl_crystal_size_min 0.030
_refine_diff_density_max 0.718
_refine_diff_density_min -0.481
_refine_diff_density_rms 0.099
_refine_ls_extinction_method none
_refine_ls_goodness_of_fit_ref 1.162
_refine_ls_hydrogen_treatment constr
_refine_ls_matrix_type full
_refine_ls_number_parameters 594
_refine_ls_number_reflns 8401
_refine_ls_number_restraints 18
_refine_ls_restrained_S_all 1.165
_refine_ls_R_factor_all 0.1671
_refine_ls_R_factor_gt 0.0881
_refine_ls_shift/su_max 0.002
_refine_ls_shift/su_mean 0.000
_refine_ls_structure_factor_coef Fsqd
_refine_ls_weighting_details 'w=1/[\s^2^(Fo^2^)+(0.0347P)^2^] where P=(Fo^2^+2Fc^2^)/3'
_refine_ls_weighting_scheme calc
_refine_ls_wR_factor_gt 0.1670
_refine_ls_wR_factor_ref 0.1902
_reflns_Friedel_coverage 0.000
_reflns_number_gt 3997
_reflns_number_total 8401
_reflns_threshold_expression 'I > 2\s(I)'
_cod_data_source_file c9ob00618d2.cif
_cod_data_source_block wa2563
_cod_depositor_comments 'Adding full bibliography for 7156813--7156816.cif.'
_cod_database_code 7156815
_shelx_shelxl_version_number 2016/6
_shelx_space_group_comment
; 
The symmetry employed for this shelxl refinement is uniquely defined 
by the following loop, which should always be used as a source of 
symmetry information in preference to the above space-group names. 
They are only intended as comments. 
;
_shelx_estimated_absorpt_t_min 0.992
_shelx_estimated_absorpt_t_max 0.998

loop_
_space_group_symop_operation_xyz
'x, y, z'
'-x, -y, -z'

loop_
_atom_site_label
_atom_site_type_symbol
_atom_site_fract_x
_atom_site_fract_y
_atom_site_fract_z
_atom_site_U_iso_or_equiv
_atom_site_adp_type
_atom_site_occupancy
_atom_site_site_symmetry_order
_atom_site_calc_flag
_atom_site_refinement_flags_posn
_atom_site_refinement_flags_adp
_atom_site_refinement_flags_occupancy
_atom_site_disorder_assembly
_atom_site_disorder_group
B1 B 0.2711(5) 0.2543(5) 0.2540(5) 0.0383(16) Uani 1 1 d . . . . .
C1 C 0.2567(5) 0.3596(4) 0.3202(4) 0.0378(15) Uani 1 1 d . . . . .
C2 C 0.1679(5) 0.4053(5) 0.2964(4) 0.0359(14) Uani 1 1 d . . . . .
C3 C 0.1234(5) 0.4865(5) 0.3493(4) 0.0419(16) Uani 1 1 d . . . . .
H3 H 0.059960 0.513484 0.331546 0.050 Uiso 1 1 calc R U . . .
C4 C 0.1821(5) 0.5215(5) 0.4285(4) 0.0454(17) Uani 1 1 d . . . . .
C5 C 0.1872(5) 0.5865(5) 0.5199(4) 0.0426(16) Uani 1 1 d . . . . .
C6 C 0.1367(5) 0.6492(5) 0.5783(4) 0.0511(18) Uani 1 1 d . . . . .
H6 H 0.070198 0.671451 0.563095 0.061 Uiso 1 1 calc R U . . .
C7 C 0.1915(6) 0.6786(5) 0.6635(5) 0.0557(19) Uani 1 1 d . . . . .
H7 H 0.161962 0.723854 0.706258 0.067 Uiso 1 1 calc R U . . .
C8 C 0.2852(6) 0.6430(5) 0.6846(5) 0.055(2) Uani 1 1 d . . . . .
H8 H 0.319624 0.665557 0.741604 0.066 Uiso 1 1 calc R U . . .
C9 C 0.3343(6) 0.5730(5) 0.6247(4) 0.0495(18) Uani 1 1 d . . . . .
H9 H 0.398164 0.546282 0.641306 0.059 Uiso 1 1 calc R U . . .
C10 C 0.2826(5) 0.5470(5) 0.5413(4) 0.0442(17) Uani 1 1 d . . . . .
C11 C 0.2754(5) 0.4793(5) 0.4526(4) 0.0377(15) Uani 1 1 d . . . . .
C12 C 0.3143(5) 0.3994(5) 0.4031(4) 0.0440(16) Uani 1 1 d . . . . .
H12 H 0.376529 0.371501 0.422623 0.053 Uiso 1 1 calc R U . . .
C21 C 0.1676(5) 0.2624(5) 0.1856(4) 0.0405(16) Uani 1 1 d . . . . .
C22 C 0.1199(5) 0.3528(5) 0.2089(4) 0.0390(15) Uani 1 1 d . . . . .
C23 C 0.0400(5) 0.3897(5) 0.1557(4) 0.0420(16) Uani 1 1 d . . . . .
H23 H 0.009333 0.451548 0.173001 0.050 Uiso 1 1 calc R U . . .
C24 C 0.0091(5) 0.3293(5) 0.0762(4) 0.0427(16) Uani 1 1 d . . . . .
C25 C -0.0544(5) 0.3173(6) -0.0126(4) 0.0476(18) Uani 1 1 d . . . . .
C26 C -0.1180(5) 0.3592(6) -0.0718(4) 0.0530(19) Uani 1 1 d . . . . .
H26 H -0.142764 0.425569 -0.059487 0.064 Uiso 1 1 calc R U . . .
C27 C -0.1458(6) 0.2970(7) -0.1545(5) 0.060(2) Uani 1 1 d . . . . .
H27 H -0.191721 0.322330 -0.198036 0.072 Uiso 1 1 calc R U . . .
C28 C -0.1090(6) 0.2027(6) -0.1731(5) 0.058(2) Uani 1 1 d . . . . .
H28 H -0.131069 0.164503 -0.228834 0.070 Uiso 1 1 calc R U . . .
C29 C -0.0402(5) 0.1599(6) -0.1136(4) 0.0539(19) Uani 1 1 d . . . . .
H29 H -0.014429 0.094200 -0.126644 0.065 Uiso 1 1 calc R U . . .
C30 C -0.0130(5) 0.2204(5) -0.0350(4) 0.0437(16) Uani 1 1 d . . . . .
C31 C 0.0562(5) 0.2352(5) 0.0527(4) 0.0418(16) Uani 1 1 d . . . . .
C32 C 0.1325(5) 0.2006(5) 0.1031(4) 0.0449(17) Uani 1 1 d . . . . .
H32 H 0.162292 0.138288 0.085430 0.054 Uiso 1 1 calc R U . . .
C41 C 0.3689(5) 0.2553(5) 0.1811(4) 0.0383(15) Uani 1 1 d . . . . .
C42 C 0.3949(5) 0.1599(5) 0.1383(4) 0.0467(16) Uani 1 1 d . . . . .
C43 C 0.4749(5) 0.1604(5) 0.0738(4) 0.0492(17) Uani 1 1 d . . . . .
H43 H 0.491149 0.095274 0.047028 0.059 Uiso 1 1 calc R U . . .
C44 C 0.5296(5) 0.2536(6) 0.0493(4) 0.0497(18) Uani 1 1 d . . . . .
C45 C 0.5018(5) 0.3463(5) 0.0883(4) 0.0464(17) Uani 1 1 d . . . . .
H45 H 0.537563 0.411147 0.071049 0.056 Uiso 1 1 calc R U . . .
C46 C 0.4237(5) 0.3492(5) 0.1520(4) 0.0440(16) Uani 1 1 d . . . . .
C47 C 0.3425(6) 0.0507(5) 0.1571(5) 0.0570(19) Uani 1 1 d . . . . .
H47A H 0.375882 0.026447 0.211688 0.086 Uiso 1 1 calc R U . . .
H47B H 0.350558 0.001658 0.105125 0.086 Uiso 1 1 calc R U . . .
H47C H 0.267261 0.053685 0.166620 0.086 Uiso 1 1 calc R U . . .
C48 C 0.6151(6) 0.2511(7) -0.0224(5) 0.078(3) Uani 1 1 d . . . . .
H48A H 0.682177 0.287698 0.003334 0.117 Uiso 1 1 calc R U . . .
H48B H 0.593440 0.286400 -0.076176 0.117 Uiso 1 1 calc R U . . .
H48C H 0.623968 0.177726 -0.039866 0.117 Uiso 1 1 calc R U . . .
C49 C 0.4003(6) 0.4570(5) 0.1877(4) 0.0518(18) Uani 1 1 d . . . . .
H49A H 0.325543 0.463884 0.175299 0.078 Uiso 1 1 calc R U . . .
H49B H 0.444129 0.511743 0.157444 0.078 Uiso 1 1 calc R U . . .
H49C H 0.415919 0.464999 0.253389 0.078 Uiso 1 1 calc R U . . .
C51 C 0.2685(5) 0.1606(4) 0.3258(4) 0.0362(14) Uani 1 1 d . . . . .
C52 C 0.1732(5) 0.1024(5) 0.3525(4) 0.0407(16) Uani 1 1 d . . . . .
C53 C 0.1764(6) 0.0269(5) 0.4174(5) 0.0515(18) Uani 1 1 d . . . . .
H53 H 0.112057 -0.012758 0.431788 0.062 Uiso 1 1 calc R U . . .
C54 C 0.2676(6) 0.0074(5) 0.4611(4) 0.0483(17) Uani 1 1 d . . . . .
C55 C 0.3601(5) 0.0657(5) 0.4395(4) 0.0501(17) Uani 1 1 d . . . . .
H55 H 0.424582 0.055953 0.470263 0.060 Uiso 1 1 calc R U . . .
C56 C 0.3597(5) 0.1395(5) 0.3725(4) 0.0445(16) Uani 1 1 d . . . . .
C57 C 0.0660(5) 0.1196(6) 0.3142(4) 0.0553(19) Uani 1 1 d . . . . .
H57A H 0.011166 0.078285 0.346638 0.083 Uiso 1 1 calc R U . . .
H57B H 0.060046 0.096924 0.249429 0.083 Uiso 1 1 calc R U . . .
H57C H 0.057097 0.194605 0.321486 0.083 Uiso 1 1 calc R U . . .
C58 C 0.2680(7) -0.0746(6) 0.5325(6) 0.077(2) Uani 1 1 d . . . . .
H58A H 0.275046 -0.143732 0.502748 0.115 Uiso 1 1 calc R U . . .
H58B H 0.201743 -0.078460 0.564544 0.115 Uiso 1 1 calc R U . . .
H58C H 0.327525 -0.054447 0.576122 0.115 Uiso 1 1 calc R U . . .
C59 C 0.4699(5) 0.1973(5) 0.3553(5) 0.0523(18) Uani 1 1 d . . . . .
H59A H 0.508173 0.151987 0.315938 0.078 Uiso 1 1 calc R U . . .
H59B H 0.509613 0.213733 0.413398 0.078 Uiso 1 1 calc R U . . .
H59C H 0.461915 0.262916 0.325701 0.078 Uiso 1 1 calc R U . . .
Li1 Li 0.2906(8) 0.1889(9) 0.7460(9) 0.052(3) Uani 1 1 d . . . . .
O61 O 0.2620(4) 0.0633(4) 0.8125(3) 0.0579(13) Uani 1 1 d . . . . .
C62 C 0.2385(8) 0.0749(7) 0.9060(5) 0.096(3) Uani 1 1 d . . . . .
H62A H 0.192848 0.131520 0.916204 0.115 Uiso 1 1 calc R U . . .
H62B H 0.304095 0.092047 0.944335 0.115 Uiso 1 1 calc R U . . .
C63 C 0.1804(8) -0.0334(6) 0.9278(6) 0.093(3) Uani 1 1 d . . . . .
H63A H 0.202126 -0.052863 0.989118 0.111 Uiso 1 1 calc R U . . .
H63B H 0.102969 -0.032097 0.924920 0.111 Uiso 1 1 calc R U . . .
C64 C 0.2120(9) -0.1088(7) 0.8570(6) 0.099(4) Uani 1 1 d . . . . .
H64A H 0.266193 -0.149812 0.882148 0.119 Uiso 1 1 calc R U . . .
H64B H 0.150189 -0.158582 0.834294 0.119 Uiso 1 1 calc R U . . .
C65 C 0.2538(9) -0.0474(7) 0.7846(6) 0.102(3) Uani 1 1 d . U . . .
H65A H 0.206781 -0.062090 0.729498 0.123 Uiso 1 1 calc R U . . .
H65B H 0.324346 -0.066877 0.769796 0.123 Uiso 1 1 calc R U . . .
O71 O 0.4304(4) 0.2036(4) 0.7030(3) 0.0634(14) Uani 1 1 d . . . . .
C72 C 0.4803(7) 0.2896(7) 0.6526(7) 0.092(3) Uani 1 1 d . . . . .
H72A H 0.455565 0.357719 0.671478 0.110 Uiso 0.42(4) 1 calc R U P A 1
H72B H 0.467533 0.275771 0.586192 0.110 Uiso 0.42(4) 1 calc R U P A 1
H72C H 0.486133 0.356990 0.689783 0.110 Uiso 0.58(4) 1 calc R U P A 2
H72D H 0.438630 0.297077 0.595938 0.110 Uiso 0.58(4) 1 calc R U P A 2
C73 C 0.5943(15) 0.2875(17) 0.680(3) 0.056(8) Uani 0.42(4) 1 d . U P A 1
H73A H 0.639359 0.310052 0.629709 0.067 Uiso 0.42(4) 1 calc R U P A 1
H73B H 0.613723 0.337133 0.733519 0.067 Uiso 0.42(4) 1 calc R U P A 1
C73' C 0.5886(16) 0.261(2) 0.631(2) 0.091(7) Uani 0.58(4) 1 d . U P A 2
H73C H 0.588331 0.225819 0.569402 0.109 Uiso 0.58(4) 1 calc R U P A 2
H73D H 0.641764 0.323800 0.635132 0.109 Uiso 0.58(4) 1 calc R U P A 2
C74 C 0.6107(6) 0.1871(7) 0.7014(6) 0.079(3) Uani 1 1 d . . . . .
H74A H 0.653271 0.188960 0.758995 0.095 Uiso 0.42(4) 1 calc R U P A 1
H74B H 0.648490 0.152984 0.652540 0.095 Uiso 0.42(4) 1 calc R U P A 1
H74C H 0.637596 0.225472 0.759177 0.095 Uiso 0.58(4) 1 calc R U P A 2
H74D H 0.662117 0.139422 0.680918 0.095 Uiso 0.58(4) 1 calc R U P A 2
C75 C 0.5025(6) 0.1273(6) 0.7110(7) 0.087(3) Uani 1 1 d . . . . .
H75A H 0.487463 0.070300 0.662575 0.104 Uiso 1 1 calc R U . . .
H75B H 0.497535 0.095819 0.770852 0.104 Uiso 1 1 calc R U . . .
O81 O 0.1906(4) 0.1966(4) 0.6489(3) 0.0524(12) Uani 1 1 d . . . . .
C82 C 0.0832(6) 0.1500(6) 0.6407(5) 0.070(2) Uani 1 1 d . . . . .
H82A H 0.054710 0.139308 0.701587 0.084 Uiso 1 1 calc R U . . .
H82B H 0.077718 0.080718 0.606338 0.084 Uiso 1 1 calc R U . . .
C83 C 0.0233(7) 0.2247(7) 0.5911(7) 0.096(3) Uani 1 1 d . . . . .
H83A H -0.018540 0.263609 0.633739 0.115 Uiso 1 1 calc R U . . .
H83B H -0.025249 0.185892 0.543696 0.115 Uiso 1 1 calc R U . . .
C84 C 0.1044(6) 0.2994(7) 0.5488(5) 0.071(2) Uani 1 1 d . . . . .
H84A H 0.094183 0.294096 0.481720 0.085 Uiso 1 1 calc R U . . .
H84B H 0.099036 0.373008 0.570893 0.085 Uiso 1 1 calc R U . . .
C85 C 0.2098(5) 0.2677(5) 0.5764(4) 0.0448(16) Uani 1 1 d . . . . .
H85A H 0.240859 0.231840 0.524425 0.054 Uiso 1 1 calc R U . . .
H85B H 0.259060 0.330393 0.598065 0.054 Uiso 1 1 calc R U . . .
O91 O 0.2682(4) 0.3128(4) 0.8261(3) 0.0667(15) Uani 1 1 d . . . . .
C92 C 0.1886(6) 0.3822(6) 0.8139(5) 0.067(2) Uani 1 1 d . . . . .
H92A H 0.117420 0.343014 0.818049 0.080 Uiso 1 1 calc R U . . .
H92B H 0.193499 0.412060 0.753387 0.080 Uiso 1 1 calc R U . . .
C93 C 0.2070(6) 0.4689(6) 0.8874(4) 0.064(2) Uani 1 1 d . . . . .
H93A H 0.139418 0.488056 0.910376 0.077 Uiso 1 1 calc R U . . .
H93B H 0.248007 0.532432 0.865329 0.077 Uiso 1 1 calc R U . . .
C94 C 0.2698(5) 0.4202(5) 0.9609(5) 0.0537(19) Uani 1 1 d . . . . .
H94A H 0.317372 0.474904 0.997016 0.064 Uiso 1 1 calc R U . . .
H94B H 0.222390 0.380546 1.002164 0.064 Uiso 1 1 calc R U . . .
C95 C 0.3320(6) 0.3471(6) 0.9061(6) 0.073(2) Uani 1 1 d . . . . .
H95A H 0.400351 0.384914 0.889797 0.087 Uiso 1 1 calc R U . . .
H95B H 0.345881 0.286122 0.941368 0.087 Uiso 1 1 calc R U . . .

loop_
_atom_site_aniso_label
_atom_site_aniso_U_11
_atom_site_aniso_U_22
_atom_site_aniso_U_33
_atom_site_aniso_U_23
_atom_site_aniso_U_13
_atom_site_aniso_U_12
B1 0.038(4) 0.034(4) 0.041(3) 0.001(3) -0.004(3) -0.003(3)
C1 0.044(4) 0.031(3) 0.036(3) 0.003(3) 0.006(3) -0.008(3)
C2 0.034(4) 0.033(3) 0.041(3) 0.005(3) 0.006(3) 0.001(3)
C3 0.038(4) 0.037(4) 0.048(4) 0.003(3) -0.002(3) -0.008(3)
C4 0.056(5) 0.036(4) 0.043(4) 0.007(3) 0.003(3) -0.004(3)
C5 0.046(4) 0.031(3) 0.050(4) 0.003(3) 0.004(3) -0.003(3)
C6 0.047(4) 0.056(5) 0.046(4) -0.008(3) -0.005(3) -0.003(3)
C7 0.067(5) 0.048(4) 0.052(4) -0.002(3) 0.008(4) 0.005(4)
C8 0.062(5) 0.039(4) 0.058(4) -0.001(3) -0.002(4) -0.012(4)
C9 0.055(5) 0.041(4) 0.049(4) 0.002(3) -0.004(3) -0.008(3)
C10 0.054(5) 0.038(4) 0.036(3) 0.009(3) -0.001(3) -0.013(3)
C11 0.034(4) 0.032(4) 0.046(4) 0.008(3) 0.007(3) -0.002(3)
C12 0.042(4) 0.044(4) 0.044(4) 0.009(3) 0.001(3) -0.003(3)
C21 0.039(4) 0.041(4) 0.039(3) 0.010(3) 0.006(3) -0.010(3)
C22 0.035(4) 0.032(3) 0.048(4) 0.011(3) 0.003(3) -0.006(3)
C23 0.035(4) 0.042(4) 0.048(4) 0.005(3) 0.004(3) 0.000(3)
C24 0.032(4) 0.046(4) 0.049(4) 0.014(3) -0.005(3) -0.005(3)
C25 0.037(4) 0.063(5) 0.039(4) 0.013(3) -0.002(3) -0.013(3)
C26 0.041(4) 0.069(5) 0.047(4) 0.006(4) 0.005(3) -0.004(3)
C27 0.040(4) 0.099(6) 0.042(4) 0.019(4) -0.004(3) 0.006(4)
C28 0.051(5) 0.075(6) 0.042(4) -0.001(4) -0.008(3) -0.012(4)
C29 0.050(5) 0.068(5) 0.041(4) 0.002(3) -0.006(3) -0.002(4)
C30 0.045(4) 0.043(4) 0.040(4) 0.004(3) 0.004(3) -0.008(3)
C31 0.044(4) 0.045(4) 0.034(3) 0.011(3) -0.006(3) -0.007(3)
C32 0.044(4) 0.042(4) 0.047(4) 0.007(3) 0.008(3) -0.006(3)
C41 0.032(4) 0.035(4) 0.048(4) 0.009(3) 0.002(3) 0.000(3)
C42 0.040(4) 0.044(4) 0.057(4) 0.011(3) -0.001(3) 0.004(3)
C43 0.043(4) 0.056(5) 0.048(4) 0.001(3) 0.002(3) 0.008(3)
C44 0.034(4) 0.062(5) 0.053(4) 0.007(4) 0.009(3) 0.003(3)
C45 0.043(4) 0.049(4) 0.047(4) 0.011(3) 0.010(3) 0.000(3)
C46 0.040(4) 0.038(4) 0.051(4) 0.000(3) -0.004(3) -0.005(3)
C47 0.069(5) 0.040(4) 0.061(5) -0.002(3) 0.015(4) -0.001(3)
C48 0.070(6) 0.096(7) 0.067(5) 0.009(4) 0.028(4) -0.005(5)
C49 0.053(5) 0.041(4) 0.058(4) 0.011(3) 0.007(3) -0.010(3)
C51 0.031(4) 0.033(3) 0.045(3) 0.003(3) 0.001(3) 0.004(3)
C52 0.044(4) 0.037(4) 0.038(3) 0.002(3) -0.005(3) -0.005(3)
C53 0.052(5) 0.043(4) 0.058(4) 0.009(3) 0.015(4) -0.005(3)
C54 0.050(5) 0.046(4) 0.048(4) 0.009(3) 0.002(3) 0.003(3)
C55 0.046(4) 0.055(4) 0.048(4) 0.004(3) -0.004(3) 0.001(3)
C56 0.048(4) 0.038(4) 0.045(4) 0.010(3) 0.002(3) -0.008(3)
C57 0.045(4) 0.058(5) 0.058(4) 0.008(3) 0.001(3) -0.014(3)
C58 0.084(6) 0.065(5) 0.083(6) 0.027(4) 0.003(5) 0.009(4)
C59 0.046(4) 0.047(4) 0.063(4) 0.013(3) 0.007(3) -0.001(3)
Li1 0.044(7) 0.052(7) 0.063(6) 0.005(6) 0.001(6) 0.013(5)
O61 0.081(4) 0.049(3) 0.044(3) 0.008(2) 0.013(2) 0.004(2)
C62 0.151(9) 0.073(6) 0.048(4) -0.001(4) 0.014(5) -0.053(6)
C63 0.122(8) 0.067(6) 0.081(6) 0.004(5) 0.029(5) -0.034(5)
C64 0.167(11) 0.064(6) 0.061(5) 0.010(4) 0.026(6) -0.020(6)
C65 0.142(7) 0.076(6) 0.092(5) -0.002(5) 0.049(5) 0.016(5)
O71 0.046(3) 0.050(3) 0.093(4) 0.021(3) -0.001(3) -0.004(2)
C72 0.073(6) 0.058(6) 0.147(9) 0.038(5) 0.014(6) 0.003(4)
C73 0.044(10) 0.047(10) 0.077(12) 0.004(7) 0.001(7) 0.005(6)
C73' 0.078(10) 0.102(11) 0.091(11) 0.005(8) -0.002(8) 0.010(7)
C74 0.046(5) 0.083(7) 0.107(7) 0.010(5) 0.020(4) -0.006(4)
C75 0.041(5) 0.057(5) 0.166(9) 0.015(5) 0.015(5) 0.008(4)
O81 0.049(3) 0.058(3) 0.048(3) 0.010(2) 0.000(2) -0.008(2)
C82 0.047(5) 0.074(5) 0.084(5) 0.020(4) 0.005(4) -0.017(4)
C83 0.061(6) 0.085(7) 0.144(8) 0.062(6) 0.008(5) -0.013(5)
C84 0.064(6) 0.076(6) 0.072(5) 0.026(4) 0.003(4) -0.012(4)
C85 0.054(5) 0.037(4) 0.043(3) 0.008(3) 0.007(3) -0.004(3)
O91 0.073(4) 0.052(3) 0.073(3) -0.004(3) -0.015(3) 0.003(3)
C92 0.075(6) 0.058(5) 0.066(5) 0.003(4) -0.006(4) 0.006(4)
C93 0.084(6) 0.063(5) 0.047(4) -0.003(4) -0.006(4) 0.024(4)
C94 0.053(5) 0.046(4) 0.060(4) 0.002(3) 0.006(4) -0.004(3)
C95 0.058(5) 0.059(5) 0.097(6) -0.014(4) -0.026(5) 0.002(4)

loop_
_atom_type_symbol
_atom_type_description
_atom_type_scat_dispersion_real
_atom_type_scat_dispersion_imag
_atom_type_scat_source
C C 0.0033 0.0016 'International Tables Vol C Tables 4.2.6.8 and 6.1.1.4'
H H 0.0000 0.0000 'International Tables Vol C Tables 4.2.6.8 and 6.1.1.4'
B B 0.0013 0.0007 'International Tables Vol C Tables 4.2.6.8 and 6.1.1.4'
Li Li -0.0003 0.0001 'International Tables Vol C Tables 4.2.6.8 and 6.1.1.4'
O O 0.0106 0.0060 'International Tables Vol C Tables 4.2.6.8 and 6.1.1.4'

loop_
_geom_angle_atom_site_label_1
_geom_angle_atom_site_label_2
_geom_angle_atom_site_label_3
_geom_angle
C51 B1 C21 120.1(5)
C51 B1 C1 102.8(5)
C21 B1 C1 96.0(4)
C51 B1 C41 114.4(5)
C21 B1 C41 102.1(5)
C1 B1 C41 121.1(5)
C2 C1 C12 117.7(6)
C2 C1 B1 112.5(5)
C12 C1 B1 129.2(6)
C1 C2 C3 126.0(5)
C1 C2 C22 109.2(6)
C3 C2 C22 124.7(6)
C4 C3 C2 113.6(6)
C4 C3 H3 123.2
C2 C3 H3 123.2
C3 C4 C11 121.5(6)
C3 C4 C5 147.0(7)
C11 C4 C5 91.0(5)
C6 C5 C10 124.4(6)
C6 C5 C4 147.0(6)
C10 C5 C4 88.3(5)
C5 C6 C7 115.1(7)
C5 C6 H6 122.5
C7 C6 H6 122.5
C8 C7 C6 121.2(7)
C8 C7 H7 119.4
C6 C7 H7 119.4
C7 C8 C9 123.0(6)
C7 C8 H8 118.5
C9 C8 H8 118.5
C10 C9 C8 115.6(7)
C10 C9 H9 122.2
C8 C9 H9 122.2
C9 C10 C5 120.5(7)
C9 C10 C11 147.4(7)
C5 C10 C11 91.7(5)
C12 C11 C4 124.0(6)
C12 C11 C10 146.6(6)
C4 C11 C10 88.9(5)
C11 C12 C1 117.1(6)
C11 C12 H12 121.4
C1 C12 H12 121.4
C22 C21 C32 119.2(6)
C22 C21 B1 110.7(5)
C32 C21 B1 129.4(6)
C21 C22 C23 124.1(5)
C21 C22 C2 110.6(6)
C23 C22 C2 125.3(6)
C24 C23 C22 115.3(6)
C24 C23 H23 122.3
C22 C23 H23 122.3
C23 C24 C31 120.9(6)
C23 C24 C25 148.3(7)
C31 C24 C25 90.6(5)
C26 C25 C30 121.2(6)
C26 C25 C24 148.2(7)
C30 C25 C24 90.3(5)
C25 C26 C27 115.4(7)
C25 C26 H26 122.3
C27 C26 H26 122.3
C28 C27 C26 122.5(7)
C28 C27 H27 118.7
C26 C27 H27 118.7
C27 C28 C29 122.7(6)
C27 C28 H28 118.6
C29 C28 H28 118.6
C30 C29 C28 114.4(7)
C30 C29 H29 122.8
C28 C29 H29 122.8
C29 C30 C25 123.6(6)
C29 C30 C31 146.4(7)
C25 C30 C31 89.9(5)
C32 C31 C24 123.7(5)
C32 C31 C30 147.2(7)
C24 C31 C30 89.0(5)
C31 C32 C21 116.8(6)
C31 C32 H32 121.6
C21 C32 H32 121.6
C46 C41 C42 115.9(6)
C46 C41 B1 123.0(6)
C42 C41 B1 120.9(5)
C43 C42 C41 121.3(6)
C43 C42 C47 114.4(6)
C41 C42 C47 124.3(6)
C44 C43 C42 121.2(6)
C44 C43 H43 119.4
C42 C43 H43 119.4
C45 C44 C43 117.4(6)
C45 C44 C48 122.7(6)
C43 C44 C48 119.8(7)
C44 C45 C46 123.1(6)
C44 C45 H45 118.5
C46 C45 H45 118.5
C45 C46 C41 121.0(6)
C45 C46 C49 117.2(6)
C41 C46 C49 121.8(6)
C42 C47 H47A 109.5
C42 C47 H47B 109.5
H47A C47 H47B 109.5
C42 C47 H47C 109.5
H47A C47 H47C 109.5
H47B C47 H47C 109.5
C44 C48 H48A 109.5
C44 C48 H48B 109.5
H48A C48 H48B 109.5
C44 C48 H48C 109.5
H48A C48 H48C 109.5
H48B C48 H48C 109.5
C46 C49 H49A 109.5
C46 C49 H49B 109.5
H49A C49 H49B 109.5
C46 C49 H49C 109.5
H49A C49 H49C 109.5
H49B C49 H49C 109.5
C56 C51 C52 114.8(5)
C56 C51 B1 121.6(5)
C52 C51 B1 123.3(5)
C53 C52 C51 120.3(6)
C53 C52 C57 117.1(6)
C51 C52 C57 122.6(6)
C54 C53 C52 123.2(6)
C54 C53 H53 118.4
C52 C53 H53 118.4
C53 C54 C55 117.7(6)
C53 C54 C58 121.8(6)
C55 C54 C58 120.5(6)
C54 C55 C56 120.3(6)
C54 C55 H55 119.9
C56 C55 H55 119.9
C51 C56 C55 123.6(6)
C51 C56 C59 122.4(5)
C55 C56 C59 114.0(6)
C52 C57 H57A 109.5
C52 C57 H57B 109.5
H57A C57 H57B 109.5
C52 C57 H57C 109.5
H57A C57 H57C 109.5
H57B C57 H57C 109.5
C54 C58 H58A 109.5
C54 C58 H58B 109.5
H58A C58 H58B 109.5
C54 C58 H58C 109.5
H58A C58 H58C 109.5
H58B C58 H58C 109.5
C56 C59 H59A 109.5
C56 C59 H59B 109.5
H59A C59 H59B 109.5
C56 C59 H59C 109.5
H59A C59 H59C 109.5
H59B C59 H59C 109.5
O81 Li1 O71 110.5(7)
O81 Li1 O61 113.1(6)
O71 Li1 O61 111.7(5)
O81 Li1 O91 102.0(5)
O71 Li1 O91 110.5(6)
O61 Li1 O91 108.7(7)
C62 O61 C65 109.5(6)
C62 O61 Li1 118.4(6)
C65 O61 Li1 132.0(6)
O61 C62 C63 104.7(6)
O61 C62 H62A 110.8
C63 C62 H62A 110.8
O61 C62 H62B 110.8
C63 C62 H62B 110.8
H62A C62 H62B 108.9
C64 C63 C62 105.0(7)
C64 C63 H63A 110.8
C62 C63 H63A 110.8
C64 C63 H63B 110.8
C62 C63 H63B 110.8
H63A C63 H63B 108.8
C65 C64 C63 106.9(8)
C65 C64 H64A 110.4
C63 C64 H64A 110.4
C65 C64 H64B 110.4
C63 C64 H64B 110.4
H64A C64 H64B 108.6
C64 C65 O61 109.4(7)
C64 C65 H65A 109.8
O61 C65 H65A 109.8
C64 C65 H65B 109.8
O61 C65 H65B 109.8
H65A C65 H65B 108.2
C75 O71 C72 108.2(6)
C75 O71 Li1 124.7(6)
C72 O71 Li1 127.0(6)
O71 C72 C73 100.8(10)
O71 C72 C73' 105.9(10)
O71 C72 H72A 111.6
C73 C72 H72A 111.6
O71 C72 H72B 111.6
C73 C72 H72B 111.6
H72A C72 H72B 109.4
O71 C72 H72C 110.6
C73' C72 H72C 110.6
O71 C72 H72D 110.6
C73' C72 H72D 110.6
H72C C72 H72D 108.7
C74 C73 C72 109.8(13)
C74 C73 H73A 109.7
C72 C73 H73A 109.7
C74 C73 H73B 109.7
C72 C73 H73B 109.7
H73A C73 H73B 108.2
C74 C73' C72 103.8(15)
C74 C73' H73C 111.0
C72 C73' H73C 111.0
C74 C73' H73D 111.0
C72 C73' H73D 111.0
H73C C73' H73D 109.0
C73 C74 C75 106.2(10)
C73' C74 C75 101.4(10)
C73 C74 H74A 110.5
C75 C74 H74A 110.5
C73 C74 H74B 110.5
C75 C74 H74B 110.5
H74A C74 H74B 108.7
C73' C74 H74C 111.5
C75 C74 H74C 111.5
C73' C74 H74D 111.5
C75 C74 H74D 111.5
H74C C74 H74D 109.3
O71 C75 C74 105.4(7)
O71 C75 H75A 110.7
C74 C75 H75A 110.7
O71 C75 H75B 110.7
C74 C75 H75B 110.7
H75A C75 H75B 108.8
C82 O81 C85 108.7(5)
C82 O81 Li1 128.1(6)
C85 O81 Li1 122.6(5)
O81 C82 C83 106.7(6)
O81 C82 H82A 110.4
C83 C82 H82A 110.4
O81 C82 H82B 110.4
C83 C82 H82B 110.4
H82A C82 H82B 108.6
C82 C83 C84 106.2(7)
C82 C83 H83A 110.5
C84 C83 H83A 110.5
C82 C83 H83B 110.5
C84 C83 H83B 110.5
H83A C83 H83B 108.7
C85 C84 C83 106.2(7)
C85 C84 H84A 110.5
C83 C84 H84A 110.5
C85 C84 H84B 110.5
C83 C84 H84B 110.5
H84A C84 H84B 108.7
O81 C85 C84 106.2(5)
O81 C85 H85A 110.5
C84 C85 H85A 110.5
O81 C85 H85B 110.5
C84 C85 H85B 110.5
H85A C85 H85B 108.7
C95 O91 C92 109.6(5)
C95 O91 Li1 123.8(6)
C92 O91 Li1 126.7(5)
O91 C92 C93 107.7(6)
O91 C92 H92A 110.2
C93 C92 H92A 110.2
O91 C92 H92B 110.2
C93 C92 H92B 110.2
H92A C92 H92B 108.5
C92 C93 C94 103.1(6)
C92 C93 H93A 111.1
C94 C93 H93A 111.1
C92 C93 H93B 111.1
C94 C93 H93B 111.1
H93A C93 H93B 109.1
C95 C94 C93 102.7(6)
C95 C94 H94A 111.2
C93 C94 H94A 111.2
C95 C94 H94B 111.2
C93 C94 H94B 111.2
H94A C94 H94B 109.1
O91 C95 C94 106.1(6)
O91 C95 H95A 110.5
C94 C95 H95A 110.5
O91 C95 H95B 110.5
C94 C95 H95B 110.5
H95A C95 H95B 108.7

loop_
_geom_bond_atom_site_label_1
_geom_bond_atom_site_label_2
_geom_bond_distance
B1 C51 1.639(9)
B1 C21 1.651(9)
B1 C1 1.652(9)
B1 C41 1.673(10)
C1 C2 1.378(9)
C1 C12 1.441(8)
C2 C3 1.447(9)
C2 C22 1.498(7)
C3 C4 1.391(8)
C3 H3 0.9500
C4 C11 1.406(9)
C4 C5 1.540(9)
C5 C6 1.372(9)
C5 C10 1.405(10)
C6 C7 1.426(9)
C6 H6 0.9500
C7 C8 1.361(10)
C7 H7 0.9500
C8 C9 1.435(10)
C8 H8 0.9500
C9 C10 1.381(8)
C9 H9 0.9500
C10 C11 1.524(8)
C11 C12 1.374(9)
C12 H12 0.9500
C21 C22 1.401(9)
C21 C32 1.443(8)
C22 C23 1.405(9)
C23 C24 1.387(8)
C23 H23 0.9500
C24 C31 1.439(9)
C24 C25 1.507(8)
C25 C26 1.346(9)
C25 C30 1.430(10)
C26 C27 1.430(9)
C26 H26 0.9500
C27 C28 1.361(11)
C27 H27 0.9500
C28 C29 1.397(10)
C28 H28 0.9500
C29 C30 1.369(8)
C29 H29 0.9500
C30 C31 1.532(8)
C31 C32 1.335(9)
C32 H32 0.9500
C41 C46 1.412(8)
C41 C42 1.422(9)
C42 C43 1.418(9)
C42 C47 1.519(9)
C43 C44 1.381(9)
C43 H43 0.9500
C44 C45 1.378(9)
C44 C48 1.547(10)
C45 C46 1.394(9)
C45 H45 0.9500
C46 C49 1.514(9)
C47 H47A 0.9800
C47 H47B 0.9800
C47 H47C 0.9800
C48 H48A 0.9800
C48 H48B 0.9800
C48 H48C 0.9800
C49 H49A 0.9800
C49 H49B 0.9800
C49 H49C 0.9800
C51 C56 1.393(9)
C51 C52 1.428(8)
C52 C53 1.398(9)
C52 C57 1.507(9)
C53 C54 1.366(9)
C53 H53 0.9500
C54 C55 1.377(9)
C54 C58 1.526(10)
C55 C56 1.402(9)
C55 H55 0.9500
C56 C59 1.546(8)
C57 H57A 0.9800
C57 H57B 0.9800
C57 H57C 0.9800
C58 H58A 0.9800
C58 H58B 0.9800
C58 H58C 0.9800
C59 H59A 0.9800
C59 H59B 0.9800
C59 H59C 0.9800
Li1 O81 1.899(12)
Li1 O71 1.907(13)
Li1 O61 1.931(13)
Li1 O91 1.979(12)
O61 C62 1.423(8)
O61 C65 1.443(9)
C62 C63 1.548(10)
C62 H62A 0.9900
C62 H62B 0.9900
C63 C64 1.480(12)
C63 H63A 0.9900
C63 H63B 0.9900
C64 C65 1.439(11)
C64 H64A 0.9900
C64 H64B 0.9900
C65 H65A 0.9900
C65 H65B 0.9900
O71 C75 1.423(9)
O71 C72 1.456(9)
C72 C73 1.50(2)
C72 C73' 1.51(2)
C72 H72A 0.9900
C72 H72B 0.9900
C72 H72C 0.9900
C72 H72D 0.9900
C73 C74 1.38(2)
C73 H73A 0.9900
C73 H73B 0.9900
C73' C74 1.48(2)
C73' H73C 0.9900
C73' H73D 0.9900
C74 C75 1.513(10)
C74 H74A 0.9900
C74 H74B 0.9900
C74 H74C 0.9900
C74 H74D 0.9900
C75 H75A 0.9900
C75 H75B 0.9900
O81 C82 1.428(8)
O81 C85 1.447(7)
C82 C83 1.497(11)
C82 H82A 0.9900
C82 H82B 0.9900
C83 C84 1.499(10)
C83 H83A 0.9900
C83 H83B 0.9900
C84 C85 1.500(10)
C84 H84A 0.9900
C84 H84B 0.9900
C85 H85A 0.9900
C85 H85B 0.9900
O91 C95 1.429(8)
O91 C92 1.438(9)
C92 C93 1.500(9)
C92 H92A 0.9900
C92 H92B 0.9900
C93 C94 1.527(9)
C93 H93A 0.9900
C93 H93B 0.9900
C94 C95 1.513(10)
C94 H94A 0.9900
C94 H94B 0.9900
C95 H95A 0.9900
C95 H95B 0.9900

loop_
_geom_torsion_atom_site_label_1
_geom_torsion_atom_site_label_2
_geom_torsion_atom_site_label_3
_geom_torsion_atom_site_label_4
_geom_torsion
C51 B1 C1 C2 -119.9(5)
C21 B1 C1 C2 2.8(7)
C41 B1 C1 C2 110.9(6)
C51 B1 C1 C12 51.1(8)
C21 B1 C1 C12 173.8(5)
C41 B1 C1 C12 -78.1(8)
C12 C1 C2 C3 -3.3(9)
B1 C1 C2 C3 168.8(6)
C12 C1 C2 C22 -179.9(5)
B1 C1 C2 C22 -7.8(6)
C1 C2 C3 C4 3.1(9)
C22 C2 C3 C4 179.1(5)
C2 C3 C4 C11 -0.2(8)
C2 C3 C4 C5 -169.0(9)
C3 C4 C5 C6 0.1(18)
C11 C4 C5 C6 -170.4(10)
C3 C4 C5 C10 172.7(10)
C11 C4 C5 C10 2.3(5)
C10 C5 C6 C7 3.7(10)
C4 C5 C6 C7 174.8(9)
C5 C6 C7 C8 -2.0(10)
C6 C7 C8 C9 -1.2(11)
C7 C8 C9 C10 2.8(10)
C8 C9 C10 C5 -1.2(9)
C8 C9 C10 C11 -172.2(8)
C6 C5 C10 C9 -2.1(10)
C4 C5 C10 C9 -177.2(5)
C6 C5 C10 C11 173.1(6)
C4 C5 C10 C11 -2.1(5)
C3 C4 C11 C12 -2.2(10)
C5 C4 C11 C12 171.7(6)
C3 C4 C11 C10 -176.0(6)
C5 C4 C11 C10 -2.1(5)
C9 C10 C11 C12 3.9(17)
C5 C10 C11 C12 -168.3(9)
C9 C10 C11 C4 174.5(9)
C5 C10 C11 C4 2.3(5)
C4 C11 C12 C1 2.0(9)
C10 C11 C12 C1 170.7(8)
C2 C1 C12 C11 0.7(8)
B1 C1 C12 C11 -169.9(6)
C51 B1 C21 C22 112.0(6)
C1 B1 C21 C22 3.4(7)
C41 B1 C21 C22 -120.2(5)
C51 B1 C21 C32 -77.5(8)
C1 B1 C21 C32 173.9(5)
C41 B1 C21 C32 50.3(7)
C32 C21 C22 C23 -1.3(9)
B1 C21 C22 C23 170.3(6)
C32 C21 C22 C2 -179.9(5)
B1 C21 C22 C2 -8.2(7)
C1 C2 C22 C21 10.2(6)
C3 C2 C22 C21 -166.4(6)
C1 C2 C22 C23 -168.4(6)
C3 C2 C22 C23 15.0(8)
C21 C22 C23 C24 0.4(9)
C2 C22 C23 C24 178.7(5)
C22 C23 C24 C31 0.9(9)
C22 C23 C24 C25 -171.9(9)
C23 C24 C25 C26 3.8(19)
C31 C24 C25 C26 -170.0(10)
C23 C24 C25 C30 176.8(10)
C31 C24 C25 C30 3.0(5)
C30 C25 C26 C27 3.9(9)
C24 C25 C26 C27 175.8(9)
C25 C26 C27 C28 -1.2(10)
C26 C27 C28 C29 -0.8(12)
C27 C28 C29 C30 0.1(10)
C28 C29 C30 C25 2.7(10)
C28 C29 C30 C31 -173.5(9)
C26 C25 C30 C29 -5.0(10)
C24 C25 C30 C29 179.3(6)
C26 C25 C30 C31 172.9(6)
C24 C25 C30 C31 -2.8(5)
C23 C24 C31 C32 -1.4(10)
C25 C24 C31 C32 174.8(6)
C23 C24 C31 C30 -179.0(6)
C25 C24 C31 C30 -2.8(5)
C29 C30 C31 C32 3.5(18)
C25 C30 C31 C32 -173.4(10)
C29 C30 C31 C24 179.8(10)
C25 C30 C31 C24 2.9(5)
C24 C31 C32 C21 0.5(9)
C30 C31 C32 C21 176.0(8)
C22 C21 C32 C31 0.8(8)
B1 C21 C32 C31 -169.0(6)
C51 B1 C41 C46 -143.1(5)
C21 B1 C41 C46 85.6(6)
C1 B1 C41 C46 -19.2(8)
C51 B1 C41 C42 42.9(8)
C21 B1 C41 C42 -88.5(6)
C1 B1 C41 C42 166.8(5)
C46 C41 C42 C43 3.1(9)
B1 C41 C42 C43 177.5(5)
C46 C41 C42 C47 -177.7(6)
B1 C41 C42 C47 -3.2(9)
C41 C42 C43 C44 -0.9(9)
C47 C42 C43 C44 179.8(6)
C42 C43 C44 C45 -1.4(9)
C42 C43 C44 C48 -179.0(6)
C43 C44 C45 C46 1.4(10)
C48 C44 C45 C46 179.0(6)
C44 C45 C46 C41 0.8(10)
C44 C45 C46 C49 -178.8(6)
C42 C41 C46 C45 -3.0(9)
B1 C41 C46 C45 -177.4(6)
C42 C41 C46 C49 176.6(6)
B1 C41 C46 C49 2.3(9)
C21 B1 C51 C56 168.2(6)
C1 B1 C51 C56 -87.0(7)
C41 B1 C51 C56 46.2(8)
C21 B1 C51 C52 -18.4(9)
C1 B1 C51 C52 86.4(6)
C41 B1 C51 C52 -140.4(6)
C56 C51 C52 C53 -3.2(9)
B1 C51 C52 C53 -177.0(6)
C56 C51 C52 C57 176.0(6)
B1 C51 C52 C57 2.2(9)
C51 C52 C53 C54 2.7(10)
C57 C52 C53 C54 -176.5(6)
C52 C53 C54 C55 0.1(10)
C52 C53 C54 C58 179.2(7)
C53 C54 C55 C56 -2.3(10)
C58 C54 C55 C56 178.7(7)
C52 C51 C56 C55 1.1(9)
B1 C51 C56 C55 175.0(6)
C52 C51 C56 C59 -178.0(6)
B1 C51 C56 C59 -4.1(9)
C54 C55 C56 C51 1.7(10)
C54 C55 C56 C59 -179.2(6)
C65 O61 C62 C63 -17.7(10)
Li1 O61 C62 C63 159.3(7)
O61 C62 C63 C64 21.6(11)
C62 C63 C64 C65 -17.5(12)
C63 C64 C65 O61 7.3(13)
C62 O61 C65 C64 7.1(11)
Li1 O61 C65 C64 -169.3(8)
C75 O71 C72 C73 -30.9(16)
Li1 O71 C72 C73 152.3(15)
C75 O71 C72 C73' -0.4(17)
Li1 O71 C72 C73' -177.3(16)
O71 C72 C73 C74 28(3)
O71 C72 C73' C74 -23(2)
C72 C73 C74 C75 -14(3)
C72 C73' C74 C75 37(2)
C72 O71 C75 C74 23.8(9)
Li1 O71 C75 C74 -159.3(7)
C73 C74 C75 O71 -5.7(19)
C73' C74 C75 O71 -37.8(17)
O71 Li1 O81 C82 152.5(6)
O61 Li1 O81 C82 26.5(10)
O91 Li1 O81 C82 -90.0(8)
O71 Li1 O81 C85 -37.9(8)
O61 Li1 O81 C85 -163.9(6)
O91 Li1 O81 C85 79.6(7)
C85 O81 C82 C83 -24.9(8)
Li1 O81 C82 C83 145.9(7)
O81 C82 C83 C84 15.6(10)
C82 C83 C84 C85 -1.2(10)
C82 O81 C85 C84 24.1(7)
Li1 O81 C85 C84 -147.3(6)
C83 C84 C85 O81 -13.5(8)
C95 O91 C92 C93 3.3(9)
Li1 O91 C92 C93 -176.0(7)
O91 C92 C93 C94 -22.3(8)
C92 C93 C94 C95 31.7(8)
C92 O91 C95 C94 17.5(8)
Li1 O91 C95 C94 -163.2(7)
C93 C94 C95 O91 -30.7(8)
